data_7051646
loop_
_publ_author_name
'Ulrich, S\'ebastien'
'Buhler, Eric'
'Lehn, Jean-Marie'

_publ_section_title
;
 Reversible constitutional switching between macrocycles and polymers
 induced by shape change in a dynamic covalent system
;
_journal_issue 2
_journal_name_full 'New Journal of Chemistry'
_journal_page_first 271
_journal_paper_doi 10.1039/b817261g
_journal_volume 33
_journal_year 2009
_chemical_formula_sum 'C20 H30 N4 O2 Si'
_chemical_formula_weight 386.57
_chemical_name_systematic
;
?
;
_space_group_IT_number 2
_symmetry_cell_setting triclinic
_symmetry_space_group_name_Hall '-P 1'
_symmetry_space_group_name_H-M 'P -1'
_atom_sites_solution_hydrogens geom
_atom_sites_solution_primary direct
_atom_sites_solution_secondary difmap
_audit_creation_method SHELXL-97
_cell_angle_alpha 92.830(3)
_cell_angle_beta 102.655(2)
_cell_angle_gamma 92.846(3)
_cell_formula_units_Z 2
_cell_length_a 7.2195(4)
_cell_length_b 11.2353(4)
_cell_length_c 13.5800(6)
_cell_measurement_reflns_used 5524
_cell_measurement_temperature 293(2)
_cell_measurement_theta_max 27.485
_cell_measurement_theta_min 0.998
_cell_volume 1071.38(9)
_computing_cell_refinement 'Denzo (Nonius B.V., 1998)'
_computing_data_collection 'Collect (Nonius B.V., 1998)'
_computing_data_reduction 'Denzo (Nonius B.V., 1998)'
_computing_structure_refinement 'SHELXL-97 (Sheldrick, 1997)'
_computing_structure_solution 'SHELXS-97 (Sheldrick, 1997)'
_diffrn_ambient_temperature 293(2)
_diffrn_measured_fraction_theta_full 0.996
_diffrn_measured_fraction_theta_max 0.996
_diffrn_measurement_device_type 'Kappa CCD'
_diffrn_measurement_method '/p scans'
_diffrn_radiation_monochromator graphite
_diffrn_radiation_source 'fine-focus sealed tube'
_diffrn_radiation_type MoK\a
_diffrn_radiation_wavelength 0.71073
_diffrn_reflns_av_R_equivalents 0.0236
_diffrn_reflns_av_sigmaI/netI 0.0542
_diffrn_reflns_limit_h_max 9
_diffrn_reflns_limit_h_min -9
_diffrn_reflns_limit_k_max 14
_diffrn_reflns_limit_k_min -14
_diffrn_reflns_limit_l_max 17
_diffrn_reflns_limit_l_min -17
_diffrn_reflns_number 7022
_diffrn_reflns_theta_full 27.47
_diffrn_reflns_theta_max 27.47
_diffrn_reflns_theta_min 1.54
_exptl_absorpt_coefficient_mu 0.131
_exptl_absorpt_correction_type none
_exptl_crystal_colour colorless
_exptl_crystal_density_diffrn 1.198
_exptl_crystal_density_meas ?
_exptl_crystal_density_method .
_exptl_crystal_description block
_exptl_crystal_F_000 416
_exptl_crystal_size_max 0.4
_exptl_crystal_size_mid 0.4
_exptl_crystal_size_min 0.2
_refine_diff_density_max 0.284
_refine_diff_density_min -0.291
_refine_diff_density_rms 0.048
_refine_ls_extinction_method none
_refine_ls_goodness_of_fit_ref 1.039
_refine_ls_hydrogen_treatment constr
_refine_ls_matrix_type full
_refine_ls_number_parameters 319
_refine_ls_number_reflns 4895
_refine_ls_number_restraints 2
_refine_ls_restrained_S_all 1.039
_refine_ls_R_factor_all 0.0858
_refine_ls_R_factor_gt 0.0528
_refine_ls_shift/su_max 0.000
_refine_ls_shift/su_mean 0.000
_refine_ls_structure_factor_coef Fsqd
_refine_ls_weighting_details 'calc w=1/[\s^2^(Fo^2^)+(0.0885P)^2^+0.0000P] where P=(Fo^2^+2Fc^2^)/3'
_refine_ls_weighting_scheme calc
_refine_ls_wR_factor_gt 0.1337
_refine_ls_wR_factor_ref 0.1538
_reflns_number_gt 3296
_reflns_number_total 4895
_reflns_threshold_expression >2sigma(I)
_cod_data_source_file b817261g.txt
_cod_data_source_block import
_cod_depositor_comments
;
The following automatic conversions were performed:
'_symmetry_cell_setting' value 'Triclinic' changed to 'triclinic'
according to '/home/saulius/struct/CIF-dictionaries/cif_core.dic'
dictionary named 'cif_core.dic' version 2.4.1 from 2010-06-29.

Automatic conversion script
Id: cif_fix_enum 1527 2010-12-29 10:47:43Z saulius 
;
_cod_original_cell_volume 1071.38(8)
_cod_original_sg_symbol_H-M P-1
_cod_database_code 7051646

loop_
_symmetry_equiv_pos_as_xyz
'x, y, z'
'-x, -y, -z'

loop_
_atom_site_label
_atom_site_type_symbol
_atom_site_fract_x
_atom_site_fract_y
_atom_site_fract_z
_atom_site_U_iso_or_equiv
_atom_site_adp_type
_atom_site_occupancy
_atom_site_symmetry_multiplicity
_atom_site_calc_flag
_atom_site_refinement_flags
_atom_site_disorder_assembly
_atom_site_disorder_group
C1 C 0.2582(3) 0.94823(12) -0.01352(12) 0.0345(4) Uani 1 1 d . . .
H1A H 0.1442 0.9275 0.0103 0.041 Uiso 1 1 calc R . .
H1B H 0.3659 0.9518 0.0438 0.041 Uiso 1 1 calc R . .
C2 C 0.2839(2) 0.85476(13) -0.09156(11) 0.0292(4) Uani 1 1 d . . .
C3 C 0.3113(2) 0.88483(14) -0.18550(12) 0.0351(4) Uani 1 1 d . . .
H3 H 0.3156 0.9641 -0.2020 0.042 Uiso 1 1 calc R . .
C4 C 0.3321(3) 0.79405(14) -0.25365(12) 0.0374(4) Uani 1 1 d . . .
H4 H 0.3508 0.8150 -0.3163 0.045 Uiso 1 1 calc R . .
C5 C 0.3037(2) 0.65034(13) -0.14478(11) 0.0284(3) Uani 1 1 d . . .
C6 C 0.2808(2) 0.73531(13) -0.07059(11) 0.0290(4) Uani 1 1 d . . .
H6 H 0.2638 0.7122 -0.0082 0.035 Uiso 1 1 calc R . .
C7 C 0.3395(3) 0.43828(14) -0.19996(13) 0.0388(4) Uani 1 1 d . . .
H7A H 0.4435 0.3938 -0.1674 0.058 Uiso 1 1 calc R . .
H7B H 0.3728 0.4767 -0.2559 0.058 Uiso 1 1 calc R . .
H7C H 0.2289 0.3851 -0.2241 0.058 Uiso 1 1 calc R . .
C8 C 0.2527(2) 0.38727(13) -0.01891(12) 0.0307(4) Uani 1 1 d . . .
H8 H 0.2683 0.3284 -0.0665 0.037 Uiso 1 1 calc R . .
C9 C 0.2174(2) 0.35402(13) 0.07823(12) 0.0297(4) Uani 1 1 d . . .
C10 C 0.1869(3) 0.20049(14) 0.17988(13) 0.0395(4) Uani 1 1 d . . .
H10 H 0.1831 0.1190 0.1892 0.047 Uiso 1 1 calc R . .
C11 C 0.1640(3) 0.27688(15) 0.25766(13) 0.0392(4) Uani 1 1 d . . .
H11 H 0.1472 0.2477 0.3182 0.047 Uiso 1 1 calc R . .
C12 C 0.1666(2) 0.39896(14) 0.24413(12) 0.0344(4) Uani 1 1 d . . .
C13 C 0.1922(2) 0.43765(13) 0.15316(12) 0.0312(4) Uani 1 1 d . . .
H13 H 0.1927 0.5186 0.1416 0.037 Uiso 1 1 calc R . .
C14 C 0.1364(3) 0.48189(15) 0.32835(13) 0.0446(5) Uani 1 1 d . A .
H14A H 0.0084 0.4672 0.3382 0.053 Uiso 1 1 calc R . .
H14B H 0.2248 0.4661 0.3905 0.053 Uiso 1 1 calc R . .
N1 N 0.3272(2) 0.67791(11) -0.23607(10) 0.0344(3) Uani 1 1 d . . .
N2 N 0.2993(2) 0.52818(10) -0.12786(9) 0.0308(3) Uani 1 1 d . . .
N3 N 0.26219(19) 0.49782(11) -0.03868(9) 0.0292(3) Uani 1 1 d . . .
N4 N 0.2145(2) 0.23637(11) 0.09125(10) 0.0349(3) Uani 1 1 d . . .
O1 O 0.2430(2) 1.06031(10) -0.05580(9) 0.0565(4) Uani 1 1 d . . .
H1 H 0.2359 1.1117 -0.0120 0.085 Uiso 1 1 calc R . .
O2 O 0.1635(2) 0.60261(11) 0.30726(9) 0.0493(4) Uani 1 1 d . . .
Si1 Si 0.21230(10) 0.70524(5) 0.40156(5) 0.03331(19) Uani 0.77 1 d P A 1
C15 C 0.4370(8) 0.6796(5) 0.4927(3) 0.0582(11) Uani 0.77 1 d P A 1
H15A H 0.4105 0.6269 0.5421 0.087 Uiso 0.77 1 calc PR A 1
H15B H 0.4928 0.7544 0.5260 0.087 Uiso 0.77 1 calc PR A 1
H15C H 0.5239 0.6443 0.4572 0.087 Uiso 0.77 1 calc PR A 1
C16 C 0.0142(9) 0.7053(3) 0.4681(4) 0.0624(12) Uani 0.77 1 d P A 1
H16A H -0.1006 0.7234 0.4220 0.094 Uiso 0.77 1 calc PR A 1
H16B H 0.0433 0.7645 0.5236 0.094 Uiso 0.77 1 calc PR A 1
H16C H -0.0030 0.6281 0.4932 0.094 Uiso 0.77 1 calc PR A 1
C17 C 0.2316(4) 0.84631(19) 0.33492(18) 0.0437(6) Uani 0.77 1 d P A 1
C18 C 0.4123(9) 0.8510(5) 0.2950(4) 0.0813(16) Uani 0.77 1 d P A 1
H18A H 0.4120 0.7818 0.2506 0.122 Uiso 0.77 1 calc PR A 1
H18B H 0.5207 0.8525 0.3506 0.122 Uiso 0.77 1 calc PR A 1
H18C H 0.4185 0.9217 0.2587 0.122 Uiso 0.77 1 calc PR A 1
C19 C 0.0566(5) 0.8514(3) 0.2486(2) 0.0829(11) Uani 0.77 1 d P A 1
H19A H 0.0674 0.9228 0.2137 0.124 Uiso 0.77 1 calc PR A 1
H19B H -0.0557 0.8516 0.2755 0.124 Uiso 0.77 1 calc PR A 1
H19C H 0.0482 0.7829 0.2023 0.124 Uiso 0.77 1 calc PR A 1
C20 C 0.2413(6) 0.9552(2) 0.4085(3) 0.0801(11) Uani 0.77 1 d P A 1
H20A H 0.3454 0.9500 0.4655 0.120 Uiso 0.77 1 calc PR A 1
H20B H 0.1245 0.9573 0.4312 0.120 Uiso 0.77 1 calc PR A 1
H20C H 0.2600 1.0266 0.3749 0.120 Uiso 0.77 1 calc PR A 1
Si1A Si 0.2671(4) 0.7463(2) 0.3526(2) 0.0432(6) Uani 0.23 1 d PD A 2
C17A C 0.1070(12) 0.8353(6) 0.4121(6) 0.0422(19) Uani 0.23 1 d PD A 2
C19A C -0.0482(14) 0.8834(8) 0.3291(7) 0.059(3) Uani 0.23 1 d P A 2
H19D H -0.1363 0.9246 0.3600 0.089 Uiso 0.23 1 calc PR A 2
H19E H -0.1145 0.8180 0.2852 0.089 Uiso 0.23 1 calc PR A 2
H19F H 0.0099 0.9376 0.2906 0.089 Uiso 0.23 1 calc PR A 2
C18A C 0.2214(16) 0.9430(7) 0.4759(7) 0.052(2) Uani 0.23 1 d P A 2
H18D H 0.2581 0.9996 0.4319 0.079 Uiso 0.23 1 calc PR A 2
H18E H 0.3332 0.9162 0.5193 0.079 Uiso 0.23 1 calc PR A 2
H18F H 0.1442 0.9803 0.5163 0.079 Uiso 0.23 1 calc PR A 2
C15A C 0.475(3) 0.6961(17) 0.4508(13) 0.077(5) Uani 0.23 1 d P A 2
H15D H 0.4289 0.6370 0.4899 0.115 Uiso 0.23 1 calc PR A 2
H15E H 0.5337 0.7635 0.4946 0.115 Uiso 0.23 1 calc PR A 2
H15F H 0.5658 0.6625 0.4173 0.115 Uiso 0.23 1 calc PR A 2
C16A C 0.339(3) 0.8299(13) 0.2465(11) 0.070(5) Uani 0.23 1 d P A 2
H16D H 0.4295 0.7861 0.2198 0.106 Uiso 0.23 1 calc PR A 2
H16E H 0.3945 0.9076 0.2725 0.106 Uiso 0.23 1 calc PR A 2
H16F H 0.2282 0.8381 0.1937 0.106 Uiso 0.23 1 calc PR A 2
C20A C 0.011(2) 0.7564(10) 0.4794(12) 0.052(3) Uani 0.23 1 d PD A 2
H20D H -0.0697 0.8033 0.5108 0.078 Uiso 0.23 1 calc PR A 2
H20E H 0.1076 0.7256 0.5307 0.078 Uiso 0.23 1 calc PR A 2
H20F H -0.0628 0.6912 0.4386 0.078 Uiso 0.23 1 calc PR A 2

loop_
_atom_site_aniso_label
_atom_site_aniso_U_11
_atom_site_aniso_U_22
_atom_site_aniso_U_33
_atom_site_aniso_U_23
_atom_site_aniso_U_13
_atom_site_aniso_U_12
C1 0.0404(10) 0.0246(8) 0.0383(9) 0.0021(6) 0.0087(8) 0.0013(7)
C2 0.0263(8) 0.0285(8) 0.0312(8) 0.0008(6) 0.0032(6) 0.0003(6)
C3 0.0370(10) 0.0283(8) 0.0397(10) 0.0058(7) 0.0078(8) -0.0012(7)
C4 0.0434(11) 0.0368(9) 0.0332(9) 0.0061(7) 0.0111(8) -0.0028(8)
C5 0.0258(9) 0.0275(8) 0.0305(8) 0.0011(6) 0.0043(6) -0.0005(6)
C6 0.0288(9) 0.0298(8) 0.0278(8) 0.0025(6) 0.0053(6) -0.0003(7)
C7 0.0488(11) 0.0323(8) 0.0372(9) -0.0057(7) 0.0155(8) 0.0022(8)
C8 0.0292(9) 0.0262(8) 0.0354(9) -0.0037(6) 0.0055(7) 0.0011(6)
C9 0.0248(8) 0.0255(7) 0.0374(9) 0.0023(6) 0.0041(7) 0.0003(6)
C10 0.0386(10) 0.0307(8) 0.0504(11) 0.0124(8) 0.0098(8) 0.0032(7)
C11 0.0355(10) 0.0436(10) 0.0398(10) 0.0126(7) 0.0086(8) 0.0029(8)
C12 0.0272(9) 0.0401(9) 0.0345(9) 0.0015(7) 0.0038(7) 0.0022(7)
C13 0.0291(9) 0.0263(8) 0.0365(9) 0.0015(6) 0.0040(7) 0.0017(6)
C14 0.0499(12) 0.0457(10) 0.0383(10) 0.0011(8) 0.0110(9) 0.0013(9)
N1 0.0378(8) 0.0344(7) 0.0313(7) -0.0001(5) 0.0097(6) -0.0014(6)
N2 0.0366(8) 0.0266(7) 0.0295(7) -0.0012(5) 0.0091(6) 0.0015(6)
N3 0.0285(7) 0.0276(6) 0.0313(7) 0.0009(5) 0.0068(6) 0.0000(5)
N4 0.0342(8) 0.0263(7) 0.0441(8) 0.0040(6) 0.0079(6) 0.0018(6)
O1 0.0978(12) 0.0285(6) 0.0460(8) 0.0062(5) 0.0189(8) 0.0163(7)
O2 0.0614(9) 0.0451(7) 0.0413(7) -0.0113(5) 0.0163(6) -0.0052(6)
Si1 0.0395(4) 0.0321(3) 0.0278(3) -0.0006(2) 0.0069(3) 0.0021(3)
C15 0.055(3) 0.059(2) 0.053(3) -0.0038(18) -0.0059(18) 0.0152(19)
C16 0.074(3) 0.068(3) 0.052(2) -0.004(2) 0.0308(18) 0.000(3)
C17 0.0534(16) 0.0278(11) 0.0463(14) -0.0005(9) 0.0053(12) -0.0044(10)
C18 0.094(4) 0.067(3) 0.095(4) 0.017(3) 0.048(3) -0.011(2)
C19 0.102(3) 0.0478(16) 0.078(2) 0.0286(15) -0.026(2) -0.0143(17)
C20 0.122(3) 0.0377(15) 0.071(2) -0.0116(15) 0.006(2) -0.0024(17)
Si1A 0.0501(15) 0.0344(12) 0.0510(14) 0.0008(11) 0.0249(12) 0.0013(10)
C17A 0.055(5) 0.029(4) 0.039(4) -0.001(3) 0.004(4) 0.002(4)
C19A 0.062(6) 0.046(5) 0.061(6) 0.007(4) -0.011(5) 0.022(5)
C18A 0.066(7) 0.041(5) 0.043(5) -0.009(4) 0.000(5) 0.006(4)
C15A 0.051(8) 0.065(9) 0.106(16) -0.021(10) 0.007(10) 0.010(7)
C16A 0.126(18) 0.032(6) 0.075(11) 0.010(7) 0.070(10) 0.000(8)
C20A 0.036(6) 0.076(10) 0.048(7) -0.001(8) 0.022(5) -0.005(8)

loop_
_atom_type_symbol
_atom_type_description
_atom_type_scat_dispersion_real
_atom_type_scat_dispersion_imag
_atom_type_scat_source
C C 0.0033 0.0016 'International Tables Vol C Tables 4.2.6.8 and 6.1.1.4'
H H 0.0000 0.0000 'International Tables Vol C Tables 4.2.6.8 and 6.1.1.4'
N N 0.0061 0.0033 'International Tables Vol C Tables 4.2.6.8 and 6.1.1.4'
O O 0.0106 0.0060 'International Tables Vol C Tables 4.2.6.8 and 6.1.1.4'
Si Si 0.0817 0.0704 'International Tables Vol C Tables 4.2.6.8 and 6.1.1.4'

loop_
_geom_angle_atom_site_label_1
_geom_angle_atom_site_label_2
_geom_angle_atom_site_label_3
_geom_angle
_geom_angle_site_symmetry_1
_geom_angle_site_symmetry_3
_geom_angle_publ_flag
O1 C1 C2 109.82(12) . . ?
O1 C1 H1A 109.7 . . ?
C2 C1 H1A 109.7 . . ?
O1 C1 H1B 109.7 . . ?
C2 C1 H1B 109.7 . . ?
H1A C1 H1B 108.2 . . ?
C6 C2 C3 118.41(14) . . ?
C6 C2 C1 120.06(13) . . ?
C3 C2 C1 121.53(13) . . ?
C4 C3 C2 118.25(14) . . ?
C4 C3 H3 120.9 . . ?
C2 C3 H3 120.9 . . ?
N1 C4 C3 124.68(15) . . ?
N1 C4 H4 117.7 . . ?
C3 C4 H4 117.7 . . ?
N1 C5 C6 123.38(14) . . ?
N1 C5 N2 115.52(13) . . ?
C6 C5 N2 121.09(14) . . ?
C2 C6 C5 118.82(14) . . ?
C2 C6 H6 120.6 . . ?
C5 C6 H6 120.6 . . ?
N2 C7 H7A 109.5 . . ?
N2 C7 H7B 109.5 . . ?
H7A C7 H7B 109.5 . . ?
N2 C7 H7C 109.5 . . ?
H7A C7 H7C 109.5 . . ?
H7B C7 H7C 109.5 . . ?
N3 C8 C9 120.04(13) . . ?
N3 C8 H8 120.0 . . ?
C9 C8 H8 120.0 . . ?
N4 C9 C13 122.17(14) . . ?
N4 C9 C8 114.76(13) . . ?
C13 C9 C8 123.05(14) . . ?
N4 C10 C11 123.83(15) . . ?
N4 C10 H10 118.1 . . ?
C11 C10 H10 118.1 . . ?
C10 C11 C12 118.67(15) . . ?
C10 C11 H11 120.7 . . ?
C12 C11 H11 120.7 . . ?
C13 C12 C11 118.46(15) . . ?
C13 C12 C14 123.03(14) . . ?
C11 C12 C14 118.48(15) . . ?
C12 C13 C9 119.31(14) . . ?
C12 C13 H13 120.3 . . ?
C9 C13 H13 120.3 . . ?
O2 C14 C12 111.41(14) . . ?
O2 C14 H14A 109.3 . . ?
C12 C14 H14A 109.3 . . ?
O2 C14 H14B 109.3 . . ?
C12 C14 H14B 109.3 . . ?
H14A C14 H14B 108.0 . . ?
C5 N1 C4 116.44(13) . . ?
N3 N2 C5 116.42(12) . . ?
N3 N2 C7 121.14(12) . . ?
C5 N2 C7 122.40(13) . . ?
C8 N3 N2 119.75(13) . . ?
C10 N4 C9 117.55(14) . . ?
C1 O1 H1 109.5 . . ?
C14 O2 Si1 119.03(11) . . ?
C14 O2 Si1A 147.02(15) . . ?
Si1 O2 Si1A 32.72(8) . . ?
O2 Si1 C16 109.47(17) . . ?
O2 Si1 C15 111.78(17) . . ?
C16 Si1 C15 109.4(2) . . ?
O2 Si1 C17 102.40(9) . . ?
C16 Si1 C17 111.67(17) . . ?
C15 Si1 C17 111.93(18) . . ?
C18 C17 C19 110.7(3) . . ?
C18 C17 C20 107.8(3) . . ?
C19 C17 C20 108.7(2) . . ?
C18 C17 Si1 109.9(2) . . ?
C19 C17 Si1 109.42(17) . . ?
C20 C17 Si1 110.18(18) . . ?
O2 Si1A C17A 112.1(3) . . ?
O2 Si1A C15A 97.2(6) . . ?
C17A Si1A C15A 111.6(6) . . ?
O2 Si1A C16A 110.7(4) . . ?
C17A Si1A C16A 110.1(6) . . ?
C15A Si1A C16A 114.6(8) . . ?
C18A C17A C19A 108.1(6) . . ?
C18A C17A C20A 110.2(8) . . ?
C19A C17A C20A 109.2(10) . . ?
C18A C17A Si1A 109.8(6) . . ?
C19A C17A Si1A 109.6(6) . . ?
C20A C17A Si1A 109.9(6) . . ?
C17A C19A H19D 109.5 . . ?
C17A C19A H19E 109.5 . . ?
H19D C19A H19E 109.5 . . ?
C17A C19A H19F 109.5 . . ?
H19D C19A H19F 109.5 . . ?
H19E C19A H19F 109.5 . . ?
C17A C18A H18D 109.5 . . ?
C17A C18A H18E 109.5 . . ?
H18D C18A H18E 109.5 . . ?
C17A C18A H18F 109.5 . . ?
H18D C18A H18F 109.5 . . ?
H18E C18A H18F 109.5 . . ?
Si1A C15A H15D 109.5 . . ?
Si1A C15A H15E 109.5 . . ?
H15D C15A H15E 109.5 . . ?
Si1A C15A H15F 109.5 . . ?
H15D C15A H15F 109.5 . . ?
H15E C15A H15F 109.5 . . ?
Si1A C16A H16D 109.5 . . ?
Si1A C16A H16E 109.5 . . ?
H16D C16A H16E 109.5 . . ?
Si1A C16A H16F 109.5 . . ?
H16D C16A H16F 109.5 . . ?
H16E C16A H16F 109.5 . . ?
C17A C20A H20D 109.5 . . ?
C17A C20A H20E 109.5 . . ?
H20D C20A H20E 109.5 . . ?
C17A C20A H20F 109.5 . . ?
H20D C20A H20F 109.5 . . ?
H20E C20A H20F 109.5 . . ?

loop_
_geom_bond_atom_site_label_1
_geom_bond_atom_site_label_2
_geom_bond_distance
_geom_bond_site_symmetry_2
_geom_bond_publ_flag
C1 O1 1.4089(16) . ?
C1 C2 1.502(2) . ?
C1 H1A 0.9700 . ?
C1 H1B 0.9700 . ?
C2 C6 1.386(2) . ?
C2 C3 1.388(2) . ?
C3 C4 1.379(2) . ?
C3 H3 0.9300 . ?
C4 N1 1.3382(19) . ?
C4 H4 0.9300 . ?
C5 N1 1.337(2) . ?
C5 C6 1.395(2) . ?
C5 N2 1.4026(18) . ?
C6 H6 0.9300 . ?
C7 N2 1.4559(19) . ?
C7 H7A 0.9600 . ?
C7 H7B 0.9600 . ?
C7 H7C 0.9600 . ?
C8 N3 1.2853(18) . ?
C8 C9 1.460(2) . ?
C8 H8 0.9300 . ?
C9 N4 1.3421(19) . ?
C9 C13 1.398(2) . ?
C10 N4 1.340(2) . ?
C10 C11 1.371(2) . ?
C10 H10 0.9300 . ?
C11 C12 1.393(2) . ?
C11 H11 0.9300 . ?
C12 C13 1.376(2) . ?
C12 C14 1.499(2) . ?
C13 H13 0.9300 . ?
C14 O2 1.413(2) . ?
C14 H14A 0.9700 . ?
C14 H14B 0.9700 . ?
N2 N3 1.3523(17) . ?
O1 H1 0.8200 . ?
O2 Si1 1.6462(13) . ?
O2 Si1A 1.767(3) . ?
Si1 C16 1.852(4) . ?
Si1 C15 1.857(5) . ?
Si1 C17 1.878(2) . ?
C15 H15A 0.9600 . ?
C15 H15B 0.9600 . ?
C15 H15C 0.9600 . ?
C16 H16A 0.9600 . ?
C16 H16B 0.9600 . ?
C16 H16C 0.9600 . ?
C17 C18 1.518(7) . ?
C17 C19 1.529(4) . ?
C17 C20 1.530(3) . ?
C18 H18A 0.9600 . ?
C18 H18B 0.9600 . ?
C18 H18C 0.9600 . ?
C19 H19A 0.9600 . ?
C19 H19B 0.9600 . ?
C19 H19C 0.9600 . ?
C20 H20A 0.9600 . ?
C20 H20B 0.9600 . ?
C20 H20C 0.9600 . ?
Si1A C17A 1.853(8) . ?
Si1A C15A 1.903(19) . ?
Si1A C16A 1.908(16) . ?
C17A C18A 1.543(12) . ?
C17A C19A 1.544(11) . ?
C17A C20A 1.547(8) . ?
C19A H19D 0.9600 . ?
C19A H19E 0.9600 . ?
C19A H19F 0.9600 . ?
C18A H18D 0.9600 . ?
C18A H18E 0.9600 . ?
C18A H18F 0.9600 . ?
C15A H15D 0.9600 . ?
C15A H15E 0.9600 . ?
C15A H15F 0.9600 . ?
C16A H16D 0.9600 . ?
C16A H16E 0.9600 . ?
C16A H16F 0.9600 . ?
C20A H20D 0.9600 . ?
C20A H20E 0.9600 . ?
C20A H20F 0.9600 . ?
